data_4072172
loop_
_publ_author_name
'Shen, Hao'
'Chan, Hoi-Shan'
'Xie, Zuowei'

_publ_section_title
;
 Synthesis and Structural Characterization of Constrained-Geometry
 Organolanthanide Chlorides and Alkyls Incorporating the Ligand
 [\h5:\s-(C9H6)C2B10H10]2&#x2212;
;
_journal_issue 20
_journal_name_full Organometallics
_journal_page_first 5309
_journal_paper_doi 10.1021/om8006344
_journal_volume 27
_journal_year 2008
_chemical_formula_sum 'C54 H96 B20 Cl4 Gd2 K2 O8'
_chemical_formula_weight 1624.01
_chemical_name_systematic
; 
 ? 
;
_space_group_IT_number 14
_symmetry_cell_setting monoclinic
_symmetry_space_group_name_Hall '-P 2ybc'
_symmetry_space_group_name_H-M 'P 1 21/c 1'
_atom_sites_solution_hydrogens geom
_atom_sites_solution_primary direct
_atom_sites_solution_secondary difmap
_audit_creation_method SHELXL-97
_cell_angle_alpha 90.00
_cell_angle_beta 103.323(2)
_cell_angle_gamma 90.00
_cell_formula_units_Z 2
_cell_length_a 15.9672(16)
_cell_length_b 10.6340(11)
_cell_length_c 22.436(2)
_cell_measurement_temperature 293(2)
_cell_volume 3707.0(6)
_computing_cell_refinement 'Bruker sMART'
_computing_data_collection 'Bruker sMART'
_computing_data_reduction 'Bruker sMART'
_computing_molecular_graphics 'Bruker SHELXTL'
_computing_publication_material 'Bruker SHELXTL'
_computing_structure_refinement 'SHELXL-97 (Sheldrick, 1997)'
_computing_structure_solution 'SHELXS-97 (Sheldrick, 1990)'
_diffrn_ambient_temperature 293(2)
_diffrn_measured_fraction_theta_full 0.989
_diffrn_measured_fraction_theta_max 0.989
_diffrn_measurement_device_type 'CCD area detector'
_diffrn_measurement_method 'phi and omega scans'
_diffrn_radiation_monochromator graphite
_diffrn_radiation_source 'fine-focus sealed tube'
_diffrn_radiation_type MoK\a
_diffrn_radiation_wavelength 0.71073
_diffrn_reflns_av_R_equivalents 0.0821
_diffrn_reflns_av_sigmaI/netI 0.0811
_diffrn_reflns_limit_h_max 20
_diffrn_reflns_limit_h_min -19
_diffrn_reflns_limit_k_max 13
_diffrn_reflns_limit_k_min -13
_diffrn_reflns_limit_l_max 28
_diffrn_reflns_limit_l_min -26
_diffrn_reflns_number 20532
_diffrn_reflns_theta_full 27.00
_diffrn_reflns_theta_max 27.00
_diffrn_reflns_theta_min 1.87
_exptl_absorpt_coefficient_mu 2.076
_exptl_absorpt_correction_T_max 1.000
_exptl_absorpt_correction_T_min 0.7688
_exptl_absorpt_correction_type sadabs
_exptl_crystal_density_diffrn 1.455
_exptl_crystal_density_method 'not measured'
_exptl_crystal_F_000 1636
_exptl_crystal_size_max 0.50
_exptl_crystal_size_mid 0.49
_exptl_crystal_size_min 0.45
_refine_diff_density_max 1.642
_refine_diff_density_min -0.455
_refine_diff_density_rms 0.101
_refine_ls_extinction_method none
_refine_ls_goodness_of_fit_ref 0.974
_refine_ls_hydrogen_treatment riding
_refine_ls_matrix_type full
_refine_ls_number_parameters 406
_refine_ls_number_reflns 8008
_refine_ls_number_restraints 0
_refine_ls_restrained_S_all 0.974
_refine_ls_R_factor_all 0.0712
_refine_ls_R_factor_gt 0.0448
_refine_ls_shift/su_max 0.001
_refine_ls_shift/su_mean 0.000
_refine_ls_structure_factor_coef Fsqd
_refine_ls_weighting_details 'calc w=1/[\s^2^(Fo^2^)+(0.0303P)^2^+0.0000P] where P=(Fo^2^+2Fc^2^)/3'
_refine_ls_weighting_scheme calc
_refine_ls_wR_factor_gt 0.0890
_refine_ls_wR_factor_ref 0.0976
_reflns_number_gt 5783
_reflns_number_total 8008
_reflns_threshold_expression >2sigma(I)
_cod_data_source_file om8006344_si_001.cif
_cod_data_source_block 3b
_cod_depositor_comments
;
The following automatic conversions were performed:

'_symmetry_cell_setting' value 'Monoclinic' changed to 'monoclinic'
according to /home/saulius/struct/CIF-dictionaries/cif_core.dic
dictionary named 'cif_core.dic' version 2.4.1 from 2010-06-29.

Automatic conversion script
Id: cif_fix_values 1715 2011-07-08 13:25:40Z adriana 
;
_cod_original_cell_volume 3707.0(7)
_cod_original_sg_symbol_H-M P2(1)/c
_cod_database_code 4072172

loop_
_symmetry_equiv_pos_as_xyz
'x, y, z'
'-x, y+1/2, -z+1/2'
'-x, -y, -z'
'x, -y-1/2, z-1/2'

loop_
_atom_site_label
_atom_site_type_symbol
_atom_site_fract_x
_atom_site_fract_y
_atom_site_fract_z
_atom_site_U_iso_or_equiv
_atom_site_adp_type
_atom_site_occupancy
_atom_site_symmetry_multiplicity
_atom_site_calc_flag
_atom_site_refinement_flags
Gd1 Gd 0.738820(13) 0.68265(2) 0.481383(10) 0.03994(8) Uani 1 1 d .
K1 K 0.46948(7) 0.59475(12) 0.40681(5) 0.0595(3) Uani 1 1 d .
Cl1 Cl 0.63120(7) 0.50570(11) 0.50134(6) 0.0500(3) Uani 1 1 d .
Cl2 Cl 0.63320(8) 0.71322(13) 0.37108(6) 0.0619(4) Uani 1 1 d .
O1 O 0.79719(19) 0.4991(3) 0.44137(15) 0.0528(8) Uani 1 1 d .
O2 O 0.84680(19) 0.7622(3) 0.42981(15) 0.0535(8) Uani 1 1 d .
O3 O 0.4359(3) 0.4846(5) 0.2954(2) 0.1089(17) Uani 1 1 d .
O4 O 0.3476(3) 0.7691(5) 0.3690(2) 0.1004(16) Uani 1 1 d .
B3 B 0.9312(3) 0.7705(6) 0.5964(3) 0.0479(13) Uani 1 1 d .
H3 H 0.9423 0.8341 0.5603 0.057 Uiso 1 1 calc R
B4 B 0.9227(4) 0.8304(6) 0.6684(3) 0.0558(15) Uani 1 1 d .
H4 H 0.9286 0.9311 0.6799 0.067 Uiso 1 1 calc R
B5 B 0.8490(4) 0.7303(6) 0.6942(3) 0.0555(15) Uani 1 1 d .
H5 H 0.8066 0.7660 0.7227 0.067 Uiso 1 1 calc R
B6 B 0.8155(4) 0.6121(5) 0.6365(3) 0.0490(14) Uani 1 1 d .
H6 H 0.7504 0.5714 0.6270 0.059 Uiso 1 1 calc R
B7 B 0.9759(3) 0.6196(6) 0.6053(3) 0.0539(15) Uani 1 1 d .
H7 H 1.0171 0.5834 0.5761 0.065 Uiso 1 1 calc R
B8 B 1.0117(4) 0.7374(6) 0.6615(3) 0.0575(15) Uani 1 1 d .
H8 H 1.0765 0.7785 0.6688 0.069 Uiso 1 1 calc R
B9 B 0.9616(4) 0.7110(6) 0.7232(3) 0.0627(17) Uani 1 1 d .
H9 H 0.9933 0.7337 0.7709 0.075 Uiso 1 1 calc R
B10 B 0.8932(4) 0.5769(6) 0.7034(3) 0.0573(16) Uani 1 1 d .
H10 H 0.8799 0.5126 0.7385 0.069 Uiso 1 1 calc R
B11 B 0.9032(3) 0.5219(6) 0.6306(3) 0.0513(14) Uani 1 1 d .
H11 H 0.8968 0.4216 0.6183 0.062 Uiso 1 1 calc R
B12 B 0.9955(4) 0.5822(6) 0.6842(3) 0.0575(16) Uani 1 1 d .
H12 H 1.0494 0.5219 0.7070 0.069 Uiso 1 1 calc R
C1 C 0.8364(3) 0.7637(5) 0.6185(2) 0.0435(11) Uani 1 1 d .
C2 C 0.8668(3) 0.6393(5) 0.5792(2) 0.0486(12) Uani 1 1 d .
C11 C 0.7633(3) 0.8324(4) 0.5780(2) 0.0451(11) Uani 1 1 d .
C12 C 0.6727(3) 0.8082(4) 0.5712(2) 0.0464(11) Uani 1 1 d .
C13 C 0.6233(3) 0.7487(5) 0.6077(2) 0.0544(13) Uani 1 1 d .
H13A H 0.6501 0.7117 0.6448 0.065 Uiso 1 1 calc R
C14 C 0.5361(3) 0.7459(5) 0.5881(3) 0.0644(15) Uani 1 1 d .
H14A H 0.5038 0.7099 0.6133 0.077 Uiso 1 1 calc R
C15 C 0.4931(3) 0.7952(5) 0.5315(3) 0.0673(16) Uani 1 1 d .
H15A H 0.4396 0.8384 0.5333 0.081 Uiso 1 1 calc R
C16 C 0.5382(3) 0.8561(5) 0.4952(3) 0.0629(15) Uani 1 1 d .
H16A H 0.5102 0.9337 0.4773 0.075 Uiso 1 1 calc R
C17 C 0.6292(3) 0.8685(5) 0.5156(2) 0.0528(12) Uani 1 1 d .
C18 C 0.6908(3) 0.9314(4) 0.4899(2) 0.0534(13) Uani 1 1 d .
H18A H 0.6782 0.9922 0.4562 0.064 Uiso 1 1 calc R
C19 C 0.7703(3) 0.9124(5) 0.5296(2) 0.0515(12) Uani 1 1 d .
H19A H 0.8219 0.9615 0.5286 0.062 Uiso 1 1 calc R
C21 C 0.8216(4) 0.3876(5) 0.4778(3) 0.0662(15) Uani 1 1 d .
H21A H 0.7957 0.3878 0.5129 0.079 Uiso 1 1 calc R
H21B H 0.8836 0.3836 0.4924 0.079 Uiso 1 1 calc R
C22 C 0.7901(7) 0.2790(7) 0.4376(4) 0.126(3) Uani 1 1 d .
H22A H 0.8379 0.2273 0.4323 0.151 Uiso 1 1 calc R
H22B H 0.7515 0.2277 0.4550 0.151 Uiso 1 1 calc R
C23 C 0.7444(6) 0.3318(8) 0.3786(5) 0.125(3) Uani 1 1 d .
H23A H 0.7553 0.2823 0.3449 0.150 Uiso 1 1 calc R
H23B H 0.6829 0.3342 0.3758 0.150 Uiso 1 1 calc R
C24 C 0.7791(4) 0.4592(6) 0.3778(3) 0.0774(18) Uani 1 1 d .
H24A H 0.8312 0.4587 0.3625 0.093 Uiso 1 1 calc R
H24B H 0.7374 0.5144 0.3523 0.093 Uiso 1 1 calc R
C31 C 0.9316(3) 0.7120(5) 0.4317(3) 0.0667(16) Uani 1 1 d .
H31A H 0.9293 0.6504 0.3994 0.080 Uiso 1 1 calc R
H31B H 0.9553 0.6724 0.4709 0.080 Uiso 1 1 calc R
C32 C 0.9848(4) 0.8222(7) 0.4224(4) 0.087(2) Uani 1 1 d .
H32A H 1.0195 0.8514 0.4612 0.104 Uiso 1 1 calc R
H32B H 1.0226 0.8003 0.3958 0.104 Uiso 1 1 calc R
C33 C 0.9234(4) 0.9192(7) 0.3940(4) 0.101(2) Uani 1 1 d .
H33A H 0.9329 0.9421 0.3542 0.121 Uiso 1 1 calc R
H33B H 0.9302 0.9938 0.4195 0.121 Uiso 1 1 calc R
C34 C 0.8369(4) 0.8668(6) 0.3874(3) 0.0794(18) Uani 1 1 d .
H34A H 0.7982 0.9294 0.3974 0.095 Uiso 1 1 calc R
H34B H 0.8142 0.8382 0.3457 0.095 Uiso 1 1 calc R
C41 C 0.4968(5) 0.4748(11) 0.2610(4) 0.133(3) Uani 1 1 d .
H41A H 0.5053 0.3876 0.2512 0.160 Uiso 1 1 calc R
H41B H 0.5514 0.5094 0.2831 0.160 Uiso 1 1 calc R
C42 C 0.4640(9) 0.5438(12) 0.2077(6) 0.178(5) Uani 1 1 d .
H42A H 0.4746 0.4995 0.1724 0.213 Uiso 1 1 calc R
H42B H 0.4919 0.6253 0.2102 0.213 Uiso 1 1 calc R
C43 C 0.3747(9) 0.5591(11) 0.2019(5) 0.173(5) Uani 1 1 d .
H43A H 0.3424 0.5231 0.1638 0.207 Uiso 1 1 calc R
H43B H 0.3599 0.6474 0.2032 0.207 Uiso 1 1 calc R
C44 C 0.3572(5) 0.4923(13) 0.2542(4) 0.166(5) Uani 1 1 d .
H44A H 0.3161 0.5382 0.2717 0.199 Uiso 1 1 calc R
H44B H 0.3344 0.4092 0.2423 0.199 Uiso 1 1 calc R
C51 C 0.3461(6) 0.8778(10) 0.3368(6) 0.162(4) Uani 1 1 d .
H51A H 0.3825 0.8697 0.3078 0.194 Uiso 1 1 calc R
H51B H 0.3678 0.9466 0.3645 0.194 Uiso 1 1 calc R
C52 C 0.2587(8) 0.9035(10) 0.3045(4) 0.155(4) Uani 1 1 d .
H52A H 0.2437 0.9906 0.3097 0.186 Uiso 1 1 calc R
H52B H 0.2505 0.8857 0.2612 0.186 Uiso 1 1 calc R
C53 C 0.2082(5) 0.8201(10) 0.3326(6) 0.169(5) Uani 1 1 d .
H53A H 0.1672 0.8673 0.3497 0.203 Uiso 1 1 calc R
H53B H 0.1769 0.7607 0.3029 0.203 Uiso 1 1 calc R
C54 C 0.2663(6) 0.7578(10) 0.3786(6) 0.163(5) Uani 1 1 d .
H54B H 0.2646 0.7934 0.4181 0.196 Uiso 1 1 calc R
H54A H 0.2508 0.6696 0.3788 0.196 Uiso 1 1 calc R

loop_
_atom_site_aniso_label
_atom_site_aniso_U_11
_atom_site_aniso_U_22
_atom_site_aniso_U_33
_atom_site_aniso_U_23
_atom_site_aniso_U_13
_atom_site_aniso_U_12
Gd1 0.03725(12) 0.03780(13) 0.04205(13) 0.00097(11) 0.00356(9) -0.00272(11)
K1 0.0447(6) 0.0777(9) 0.0536(7) 0.0048(6) 0.0061(5) 0.0052(6)
Cl1 0.0422(6) 0.0483(7) 0.0587(7) 0.0034(6) 0.0099(5) -0.0053(5)
Cl2 0.0552(7) 0.0734(10) 0.0500(7) 0.0102(6) -0.0025(6) -0.0065(6)
O1 0.0529(19) 0.052(2) 0.054(2) -0.0082(17) 0.0116(16) 0.0004(16)
O2 0.0452(18) 0.054(2) 0.061(2) 0.0162(18) 0.0126(16) -0.0008(16)
O3 0.109(4) 0.159(5) 0.056(3) -0.009(3) 0.013(3) -0.004(3)
O4 0.061(3) 0.090(4) 0.146(5) 0.042(3) 0.015(3) 0.013(2)
B3 0.043(3) 0.051(3) 0.049(3) -0.001(3) 0.007(2) -0.008(3)
B4 0.063(3) 0.046(4) 0.050(3) -0.005(3) -0.004(3) -0.008(3)
B5 0.057(3) 0.063(4) 0.042(3) 0.000(3) 0.003(3) 0.000(3)
B6 0.052(3) 0.043(3) 0.049(3) 0.005(3) 0.006(3) -0.004(3)
B7 0.039(3) 0.054(4) 0.062(4) 0.002(3) -0.001(3) 0.002(3)
B8 0.044(3) 0.063(4) 0.058(4) 0.005(3) -0.004(3) -0.004(3)
B9 0.059(4) 0.073(5) 0.047(3) 0.000(3) -0.007(3) -0.002(3)
B10 0.053(3) 0.064(4) 0.051(4) 0.011(3) 0.005(3) 0.003(3)
B11 0.049(3) 0.047(4) 0.053(3) 0.006(3) 0.002(3) 0.004(3)
B12 0.045(3) 0.067(4) 0.054(4) 0.008(3) -0.003(3) 0.007(3)
C1 0.045(2) 0.042(3) 0.041(3) -0.005(2) 0.004(2) -0.004(2)
C2 0.050(3) 0.041(3) 0.051(3) -0.002(2) 0.005(2) -0.006(2)
C11 0.047(2) 0.033(3) 0.051(3) -0.005(2) 0.002(2) 0.001(2)
C12 0.045(2) 0.039(3) 0.054(3) -0.004(2) 0.007(2) 0.006(2)
C13 0.054(3) 0.049(3) 0.063(3) -0.007(3) 0.019(3) 0.007(3)
C14 0.060(3) 0.055(4) 0.084(4) -0.013(3) 0.028(3) 0.005(3)
C15 0.048(3) 0.062(4) 0.090(5) -0.013(3) 0.010(3) 0.012(3)
C16 0.055(3) 0.041(3) 0.088(4) -0.010(3) 0.006(3) 0.017(3)
C17 0.055(3) 0.038(3) 0.061(3) -0.007(2) 0.005(3) 0.007(2)
C18 0.062(3) 0.031(3) 0.061(3) -0.001(2) 0.002(3) 0.000(2)
C19 0.046(3) 0.040(3) 0.065(3) 0.009(2) 0.005(2) -0.004(2)
C21 0.069(3) 0.056(4) 0.079(4) 0.001(3) 0.027(3) 0.008(3)
C22 0.222(11) 0.048(4) 0.124(7) -0.006(5) 0.073(7) -0.016(6)
C23 0.124(7) 0.114(7) 0.139(8) -0.067(6) 0.032(6) -0.050(6)
C24 0.079(4) 0.089(5) 0.060(4) -0.018(3) 0.008(3) 0.013(4)
C31 0.052(3) 0.070(4) 0.079(4) 0.003(3) 0.016(3) -0.003(3)
C32 0.069(4) 0.093(5) 0.105(5) 0.011(4) 0.035(4) -0.016(4)
C33 0.096(5) 0.082(5) 0.132(7) 0.038(5) 0.039(5) -0.008(4)
C34 0.075(4) 0.076(4) 0.085(5) 0.036(4) 0.013(3) 0.001(3)
C41 0.125(7) 0.180(10) 0.093(7) -0.019(7) 0.020(6) 0.012(7)
C42 0.202(12) 0.183(12) 0.169(12) 0.064(10) 0.087(11) 0.008(11)
C43 0.231(13) 0.155(11) 0.103(8) 0.030(7) -0.021(9) 0.070(10)
C44 0.098(6) 0.295(16) 0.093(7) -0.039(9) -0.004(5) -0.020(8)
C51 0.129(8) 0.122(9) 0.247(14) 0.061(9) 0.070(9) 0.002(7)
C52 0.227(12) 0.129(9) 0.095(6) 0.040(6) 0.010(7) 0.085(9)
C53 0.083(6) 0.117(8) 0.272(15) 0.061(9) -0.034(7) 0.001(6)
C54 0.099(7) 0.154(9) 0.248(14) 0.100(10) 0.064(8) 0.029(7)

loop_
_atom_type_symbol
_atom_type_description
_atom_type_scat_dispersion_real
_atom_type_scat_dispersion_imag
_atom_type_scat_source
C C 0.0033 0.0016 'International Tables Vol C Tables 4.2.6.8 and 6.1.1.4'
H H 0.0000 0.0000 'International Tables Vol C Tables 4.2.6.8 and 6.1.1.4'
O O 0.0106 0.0060 'International Tables Vol C Tables 4.2.6.8 and 6.1.1.4'
B B 0.0013 0.0007 'International Tables Vol C Tables 4.2.6.8 and 6.1.1.4'
K K 0.2009 0.2494 'International Tables Vol C Tables 4.2.6.8 and 6.1.1.4'
Cl Cl 0.1484 0.1585 'International Tables Vol C Tables 4.2.6.8 and 6.1.1.4'
Gd Gd -0.1653 3.9035 'International Tables Vol C Tables 4.2.6.8 and 6.1.1.4'

loop_
_geom_angle_atom_site_label_1
_geom_angle_atom_site_label_2
_geom_angle_atom_site_label_3
_geom_angle
_geom_angle_site_symmetry_1
_geom_angle_site_symmetry_3
O1 Gd1 O2 74.29(11) . .
O1 Gd1 C11 142.35(12) . .
O2 Gd1 C11 101.13(13) . .
O1 Gd1 Cl1 79.09(8) . .
O2 Gd1 Cl1 151.86(9) . .
C11 Gd1 Cl1 105.51(10) . .
O1 Gd1 C2 83.05(13) . .
O2 Gd1 C2 87.67(13) . .
C11 Gd1 C2 59.32(14) . .
Cl1 Gd1 C2 98.12(10) . .
O1 Gd1 C19 146.51(12) . .
O2 Gd1 C19 77.71(14) . .
C11 Gd1 C19 30.63(14) . .
Cl1 Gd1 C19 130.43(11) . .
C2 Gd1 C19 77.77(15) . .
O1 Gd1 Cl2 88.25(8) . .
O2 Gd1 Cl2 83.27(8) . .
C11 Gd1 Cl2 128.89(10) . .
Cl1 Gd1 Cl2 86.99(4) . .
C2 Gd1 Cl2 168.86(11) . .
C19 Gd1 Cl2 106.45(11) . .
O1 Gd1 C18 158.45(14) . .
O2 Gd1 C18 86.47(13) . .
C11 Gd1 C18 50.23(14) . .
Cl1 Gd1 C18 117.69(10) . .
C2 Gd1 C18 106.20(15) . .
C19 Gd1 C18 29.43(13) . .
Cl2 Gd1 C18 79.78(11) . .
O1 Gd1 C12 152.41(13) . .
O2 Gd1 C12 126.68(13) . .
C11 Gd1 C12 30.40(13) . .
Cl1 Gd1 C12 81.46(10) . .
C2 Gd1 C12 80.53(14) . .
C19 Gd1 C12 48.99(14) . .
Cl2 Gd1 C12 110.12(10) . .
C18 Gd1 C12 48.97(15) . .
O1 Gd1 C17 165.40(13) . .
O2 Gd1 C17 115.54(13) . .
C11 Gd1 C17 49.31(14) . .
Cl1 Gd1 C17 89.11(11) . .
C2 Gd1 C17 107.34(15) . .
C19 Gd1 C17 47.88(14) . .
Cl2 Gd1 C17 82.53(11) . .
C18 Gd1 C17 29.11(14) . .
C12 Gd1 C17 29.21(14) . .
O1 Gd1 K1 96.62(8) . .
O2 Gd1 K1 129.62(8) . .
C11 Gd1 K1 113.05(10) . .
Cl1 Gd1 K1 44.79(3) . .
C2 Gd1 K1 141.39(10) . .
C19 Gd1 K1 115.47(10) . .
Cl2 Gd1 K1 46.54(3) . .
C18 Gd1 K1 88.11(10) . .
C12 Gd1 K1 82.91(9) . .
C17 Gd1 K1 68.84(10) . .
O4 K1 O3 91.88(18) . .
O4 K1 Cl1 89.92(11) . 3_666
O3 K1 Cl1 116.47(13) . 3_666
O4 K1 Cl1 149.38(13) . .
O3 K1 Cl1 117.31(13) . .
Cl1 K1 Cl1 85.24(4) 3_666 .
O4 K1 Cl2 103.08(11) . .
O3 K1 Cl2 86.42(12) . .
Cl1 K1 Cl2 153.55(5) 3_666 .
Cl1 K1 Cl2 71.79(4) . .
O4 K1 C16 74.68(15) . .
O3 K1 C16 148.47(17) . .
Cl1 K1 C16 92.33(11) 3_666 .
Cl1 K1 C16 75.33(9) . .
Cl2 K1 C16 69.68(10) . .
O4 K1 C15 76.47(16) . .
O3 K1 C15 167.17(16) . .
Cl1 K1 C15 69.53(11) 3_666 .
Cl1 K1 C15 73.51(10) . .
Cl2 K1 C15 90.97(10) . .
C16 K1 C15 22.82(13) . .
O4 K1 Gd1 123.75(11) . .
O3 K1 Gd1 114.70(12) . .
Cl1 K1 Gd1 116.10(4) 3_666 .
Cl1 K1 Gd1 37.27(2) . .
Cl2 K1 Gd1 37.80(3) . .
C16 K1 Gd1 56.52(8) . .
C15 K1 Gd1 69.07(9) . .
O4 K1 K1 125.76(12) . 3_666
O3 K1 K1 127.92(13) . 3_666
Cl1 K1 K1 42.67(3) 3_666 3_666
Cl1 K1 K1 42.56(3) . 3_666
Cl2 K1 K1 113.28(4) . 3_666
C16 K1 K1 81.68(11) . 3_666
C15 K1 K1 64.51(11) . 3_666
Gd1 K1 K1 75.96(3) . 3_666
Gd1 Cl1 K1 144.69(5) . 3_666
Gd1 Cl1 K1 97.94(4) . .
K1 Cl1 K1 94.76(4) 3_666 .
Gd1 Cl2 K1 95.67(4) . .
C21 O1 C24 106.5(4) . .
C21 O1 Gd1 121.9(3) . .
C24 O1 Gd1 126.4(3) . .
C31 O2 C34 105.1(4) . .
C31 O2 Gd1 128.1(3) . .
C34 O2 Gd1 126.6(3) . .
C41 O3 C44 106.3(6) . .
C41 O3 K1 122.4(5) . .
C44 O3 K1 123.4(5) . .
C51 O4 C54 104.9(6) . .
C51 O4 K1 132.7(5) . .
C54 O4 K1 122.4(5) . .
C1 B3 C2 60.3(3) . .
C1 B3 B8 106.3(4) . .
C2 B3 B8 108.1(4) . .
C1 B3 B7 107.1(4) . .
C2 B3 B7 59.3(3) . .
B8 B3 B7 61.1(4) . .
C1 B3 B4 59.2(3) . .
C2 B3 B4 109.1(4) . .
B8 B3 B4 60.4(3) . .
B7 B3 B4 110.0(4) . .
C1 B3 H3 123.1 . .
C2 B3 H3 121.4 . .
B8 B3 H3 121.9 . .
B7 B3 H3 121.2 . .
B4 B3 H3 120.7 . .
C1 B4 B8 104.6(4) . .
C1 B4 B3 58.3(3) . .
B8 B4 B3 59.1(3) . .
C1 B4 B9 104.8(4) . .
B8 B4 B9 60.0(3) . .
B3 B4 B9 106.6(4) . .
C1 B4 B5 58.2(3) . .
B8 B4 B5 107.4(4) . .
B3 B4 B5 106.1(4) . .
B9 B4 B5 60.0(3) . .
C1 B4 H4 124.6 . .
B8 B4 H4 122.5 . .
B3 B4 H4 122.9 . .
B9 B4 H4 122.4 . .
B5 B4 H4 122.2 . .
C1 B5 B10 105.1(4) . .
C1 B5 B9 105.4(4) . .
B10 B5 B9 60.6(3) . .
C1 B5 B4 59.0(3) . .
B10 B5 B4 108.2(4) . .
B9 B5 B4 59.9(3) . .
C1 B5 B6 58.6(3) . .
B10 B5 B6 58.9(3) . .
B9 B5 B6 107.0(4) . .
B4 B5 B6 107.0(4) . .
C1 B5 H5 124.2 . .
B10 B5 H5 122.2 . .
B9 B5 H5 122.2 . .
B4 B5 H5 121.6 . .
B6 B5 H5 122.7 . .
C2 B6 C1 60.5(3) . .
C2 B6 B11 59.8(3) . .
C1 B6 B11 107.4(4) . .
C2 B6 B10 108.3(4) . .
C1 B6 B10 105.3(4) . .
B11 B6 B10 61.3(3) . .
C2 B6 B5 108.1(4) . .
C1 B6 B5 58.0(3) . .
B11 B6 B5 109.4(4) . .
B10 B6 B5 59.8(4) . .
C2 B6 H6 121.3 . .
C1 B6 H6 123.5 . .
B11 B6 H6 120.8 . .
B10 B6 H6 122.1 . .
B5 B6 H6 121.8 . .
C2 B7 B11 59.0(3) . .
C2 B7 B3 59.6(3) . .
B11 B7 B3 107.4(4) . .
C2 B7 B12 107.4(4) . .
B11 B7 B12 61.3(3) . .
B3 B7 B12 107.1(4) . .
C2 B7 B8 106.9(4) . .
B11 B7 B8 108.6(5) . .
B3 B7 B8 59.3(3) . .
B12 B7 B8 59.6(4) . .
C2 B7 H7 122.6 . .
B11 B7 H7 121.3 . .
B3 B7 H7 122.5 . .
B12 B7 H7 121.7 . .
B8 B7 H7 122.0 . .
B3 B8 B12 107.6(4) . .
B3 B8 B4 60.5(3) . .
B12 B8 B4 108.9(4) . .
B3 B8 B9 107.9(4) . .
B12 B8 B9 60.2(4) . .
B4 B8 B9 60.2(4) . .
B3 B8 B7 59.6(3) . .
B12 B8 B7 60.0(4) . .
B4 B8 B7 108.8(4) . .
B9 B8 B7 108.2(4) . .
B3 B8 H8 122.1 . .
B12 B8 H8 121.6 . .
B4 B8 H8 120.9 . .
B9 B8 H8 121.6 . .
B7 B8 H8 121.6 . .
B8 B9 B12 59.6(4) . .
B8 B9 B4 59.7(4) . .
B12 B9 B4 108.0(4) . .
B8 B9 B5 107.3(4) . .
B12 B9 B5 107.8(4) . .
B4 B9 B5 60.1(3) . .
B8 B9 B10 106.9(4) . .
B12 B9 B10 60.0(4) . .
B4 B9 B10 107.5(4) . .
B5 B9 B10 59.5(3) . .
B8 B9 H9 122.4 . .
B12 B9 H9 121.7 . .
B4 B9 H9 121.7 . .
B5 B9 H9 122.0 . .
B10 B9 H9 122.3 . .
B6 B10 B5 61.3(3) . .
B6 B10 B11 58.6(3) . .
B5 B10 B11 108.4(4) . .
B6 B10 B12 107.1(4) . .
B5 B10 B12 107.8(5) . .
B11 B10 B12 60.5(3) . .
B6 B10 B9 108.3(4) . .
B5 B10 B9 59.9(3) . .
B11 B10 B9 108.2(4) . .
B12 B10 B9 59.6(4) . .
B6 B10 H10 122.0 . .
B5 B10 H10 121.2 . .
B11 B10 H10 121.8 . .
B12 B10 H10 122.1 . .
B9 B10 H10 121.7 . .
C2 B11 B6 59.3(3) . .
C2 B11 B7 59.6(3) . .
B6 B11 B7 107.8(4) . .
C2 B11 B10 106.9(4) . .
B6 B11 B10 60.1(3) . .
B7 B11 B10 108.1(4) . .
C2 B11 B12 106.9(4) . .
B6 B11 B12 107.8(4) . .
B7 B11 B12 60.0(3) . .
B10 B11 B12 59.9(3) . .
C2 B11 H11 122.8 . .
B6 B11 H11 121.9 . .
B7 B11 H11 121.6 . .
B10 B11 H11 121.9 . .
B12 B11 H11 122.0 . .
B8 B12 B7 60.3(4) . .
B8 B12 B9 60.1(4) . .
B7 B12 B9 108.4(4) . .
B8 B12 B10 107.7(4) . .
B7 B12 B10 106.7(4) . .
B9 B12 B10 60.4(4) . .
B8 B12 B11 107.1(4) . .
B7 B12 B11 58.7(3) . .
B9 B12 B11 108.1(4) . .
B10 B12 B11 59.6(3) . .
B8 B12 H12 121.8 . .
B7 B12 H12 122.2 . .
B9 B12 H12 121.1 . .
B10 B12 H12 122.2 . .
B11 B12 H12 122.5 . .
C11 C1 B3 115.2(4) . .
C11 C1 B5 127.2(4) . .
B3 C1 B5 113.1(4) . .
C11 C1 B6 115.8(4) . .
B3 C1 B6 110.2(4) . .
B5 C1 B6 63.5(3) . .
C11 C1 B4 126.3(4) . .
B3 C1 B4 62.5(3) . .
B5 C1 B4 62.8(3) . .
B6 C1 B4 114.0(4) . .
C11 C1 C2 109.7(4) . .
B3 C1 C2 60.6(3) . .
B5 C1 C2 111.6(4) . .
B6 C1 C2 59.4(3) . .
B4 C1 C2 112.0(4) . .
B6 C2 B11 60.9(3) . .
B6 C2 B7 110.5(4) . .
B11 C2 B7 61.3(3) . .
B6 C2 C1 60.1(3) . .
B11 C2 C1 108.0(4) . .
B7 C2 C1 107.6(4) . .
B6 C2 B3 109.6(4) . .
B11 C2 B3 110.4(4) . .
B7 C2 B3 61.1(3) . .
C1 C2 B3 59.1(3) . .
B6 C2 Gd1 103.9(3) . .
B11 C2 Gd1 139.2(3) . .
B7 C2 Gd1 145.5(3) . .
C1 C2 Gd1 92.1(2) . .
B3 C2 Gd1 110.4(3) . .
C19 C11 C12 106.4(4) . .
C19 C11 C1 125.1(4) . .
C12 C11 C1 127.0(4) . .
C19 C11 Gd1 75.7(3) . .
C12 C11 Gd1 81.4(3) . .
C1 C11 Gd1 98.7(3) . .
C13 C12 C17 118.8(4) . .
C13 C12 C11 134.4(5) . .
C17 C12 C11 106.7(4) . .
C13 C12 Gd1 123.7(3) . .
C17 C12 Gd1 77.1(3) . .
C11 C12 Gd1 68.2(3) . .
C14 C13 C12 119.4(5) . .
C14 C13 H13A 120.3 . .
C12 C13 H13A 120.3 . .
C13 C14 C15 122.4(6) . .
C13 C14 H14A 118.8 . .
C15 C14 H14A 118.8 . .
C16 C15 C14 120.2(5) . .
C16 C15 K1 77.6(3) . .
C14 C15 K1 116.2(4) . .
C16 C15 H15A 112.8 . .
C14 C15 H15A 112.8 . .
K1 C15 H15A 112.8 . .
C15 C16 C17 119.4(5) . .
C15 C16 K1 79.6(3) . .
C17 C16 K1 115.2(3) . .
C15 C16 H16A 112.9 . .
C17 C16 H16A 112.9 . .
K1 C16 H16A 112.9 . .
C18 C17 C16 131.7(5) . .
C18 C17 C12 108.8(4) . .
C16 C17 C12 119.5(5) . .
C18 C17 Gd1 72.0(3) . .
C16 C17 Gd1 119.4(3) . .
C12 C17 Gd1 73.7(3) . .
C19 C18 C17 106.8(4) . .
C19 C18 Gd1 71.3(3) . .
C17 C18 Gd1 78.8(3) . .
C19 C18 H18A 125.9 . .
C17 C18 H18A 125.9 . .
Gd1 C18 H18A 125.9 . .
C18 C19 C11 111.1(4) . .
C18 C19 Gd1 79.3(3) . .
C11 C19 Gd1 73.6(3) . .
C18 C19 H19A 123.9 . .
C11 C19 H19A 123.9 . .
Gd1 C19 H19A 123.9 . .
O1 C21 C22 106.6(5) . .
O1 C21 H21A 110.4 . .
C22 C21 H21A 110.4 . .
O1 C21 H21B 110.4 . .
C22 C21 H21B 110.4 . .
H21A C21 H21B 108.6 . .
C23 C22 C21 106.3(6) . .
C23 C22 H22A 110.5 . .
C21 C22 H22A 110.5 . .
C23 C22 H22B 110.5 . .
C21 C22 H22B 110.5 . .
H22A C22 H22B 108.7 . .
C24 C23 C22 104.8(6) . .
C24 C23 H23A 110.8 . .
C22 C23 H23A 110.8 . .
C24 C23 H23B 110.8 . .
C22 C23 H23B 110.8 . .
H23A C23 H23B 108.9 . .
O1 C24 C23 104.3(6) . .
O1 C24 H24A 110.9 . .
C23 C24 H24A 110.9 . .
O1 C24 H24B 110.9 . .
C23 C24 H24B 110.9 . .
H24A C24 H24B 108.9 . .
O2 C31 C32 105.4(5) . .
O2 C31 H31A 110.7 . .
C32 C31 H31A 110.7 . .
O2 C31 H31B 110.7 . .
C32 C31 H31B 110.7 . .
H31A C31 H31B 108.8 . .
C33 C32 C31 105.6(5) . .
C33 C32 H32A 110.6 . .
C31 C32 H32A 110.6 . .
C33 C32 H32B 110.6 . .
C31 C32 H32B 110.6 . .
H32A C32 H32B 108.8 . .
C32 C33 C34 107.3(5) . .
C32 C33 H33A 110.2 . .
C34 C33 H33A 110.2 . .
C32 C33 H33B 110.2 . .
C34 C33 H33B 110.2 . .
H33A C33 H33B 108.5 . .
O2 C34 C33 105.6(5) . .
O2 C34 H34A 110.6 . .
C33 C34 H34A 110.6 . .
O2 C34 H34B 110.6 . .
C33 C34 H34B 110.6 . .
H34A C34 H34B 108.8 . .
O3 C41 C42 105.4(9) . .
O3 C41 H41A 110.7 . .
C42 C41 H41A 110.7 . .
O3 C41 H41B 110.7 . .
C42 C41 H41B 110.7 . .
H41A C41 H41B 108.8 . .
C41 C42 C43 108.1(9) . .
C41 C42 H42A 110.1 . .
C43 C42 H42A 110.1 . .
C41 C42 H42B 110.1 . .
C43 C42 H42B 110.1 . .
H42A C42 H42B 108.4 . .
C42 C43 C44 104.3(8) . .
C42 C43 H43A 110.9 . .
C44 C43 H43A 110.9 . .
C42 C43 H43B 110.9 . .
C44 C43 H43B 110.9 . .
H43A C43 H43B 108.9 . .
O3 C44 C43 104.8(8) . .
O3 C44 H44A 110.8 . .
C43 C44 H44A 110.8 . .
O3 C44 H44B 110.8 . .
C43 C44 H44B 110.8 . .
H44A C44 H44B 108.9 . .
O4 C51 C52 108.9(8) . .
O4 C51 H51A 109.9 . .
C52 C51 H51A 109.9 . .
O4 C51 H51B 109.9 . .
C52 C51 H51B 109.9 . .
H51A C51 H51B 108.3 . .
C53 C52 C51 103.8(7) . .
C53 C52 H52A 111.0 . .
C51 C52 H52A 111.0 . .
C53 C52 H52B 111.0 . .
C51 C52 H52B 111.0 . .
H52A C52 H52B 109.0 . .
C54 C53 C52 105.9(8) . .
C54 C53 H53A 110.6 . .
C52 C53 H53A 110.6 . .
C54 C53 H53B 110.6 . .
C52 C53 H53B 110.6 . .
H53A C53 H53B 108.7 . .
O4 C54 C53 109.7(8) . .
O4 C54 H54B 109.7 . .
C53 C54 H54B 109.7 . .
O4 C54 H54A 109.7 . .
C53 C54 H54A 109.7 . .
H54B C54 H54A 108.2 . .

loop_
_geom_bond_atom_site_label_1
_geom_bond_atom_site_label_2
_geom_bond_distance
_geom_bond_site_symmetry_2
Gd1 O1 2.423(3) .
Gd1 O2 2.439(3) .
Gd1 C11 2.646(5) .
Gd1 Cl1 2.6549(11) .
Gd1 C2 2.672(5) .
Gd1 C19 2.673(5) .
Gd1 Cl2 2.6741(13) .
Gd1 C18 2.773(5) .
Gd1 C12 2.816(5) .
Gd1 C17 2.860(5) .
Gd1 K1 4.3418(11) .
K1 O4 2.680(4) .
K1 O3 2.700(5) .
K1 Cl1 3.0821(16) 3_666
K1 Cl1 3.0884(16) .
K1 Cl2 3.1668(17) .
K1 C16 3.444(5) .
K1 C15 3.468(6) .
K1 K1 4.541(2) 3_666
Cl1 K1 3.0821(16) 3_666
O1 C21 1.442(6) .
O1 C24 1.452(6) .
O2 C31 1.448(6) .
O2 C34 1.449(6) .
O3 C41 1.377(9) .
O3 C44 1.381(9) .
O4 C51 1.361(10) .
O4 C54 1.369(8) .
B3 C1 1.699(7) .
B3 C2 1.724(7) .
B3 B8 1.744(8) .
B3 B7 1.749(9) .
B3 B4 1.771(8) .
B3 H3 1.1000 .
B4 C1 1.715(7) .
B4 B8 1.768(9) .
B4 B9 1.777(9) .
B4 B5 1.780(9) .
B4 H4 1.1000 .
B5 C1 1.702(7) .
B5 B10 1.770(9) .
B5 B9 1.778(8) .
B5 B6 1.796(8) .
B5 H5 1.1000 .
B6 C2 1.700(7) .
B6 C1 1.713(7) .
B6 B11 1.728(8) .
B6 B10 1.754(8) .
B6 H6 1.1000 .
B7 C2 1.718(7) .
B7 B11 1.747(8) .
B7 B12 1.771(9) .
B7 B8 1.776(9) .
B7 H7 1.1000 .
B8 B12 1.764(9) .
B8 B9 1.773(9) .
B8 H8 1.1000 .
B9 B12 1.775(9) .
B9 B10 1.790(9) .
B9 H9 1.1000 .
B10 B11 1.776(9) .
B10 B12 1.783(8) .
B10 H10 1.1000 .
B11 C2 1.708(7) .
B11 B12 1.793(8) .
B11 H11 1.1000 .
B12 H12 1.1000 .
C1 C11 1.495(6) .
C1 C2 1.719(7) .
C11 C19 1.405(6) .
C11 C12 1.442(6) .
C12 C13 1.412(7) .
C12 C17 1.432(7) .
C13 C14 1.361(7) .
C13 H13A 0.9300 .
C14 C15 1.399(8) .
C14 H14A 0.9300 .
C15 C16 1.367(8) .
C15 H15A 0.9800 .
C16 C17 1.424(7) .
C16 H16A 0.9800 .
C17 C18 1.418(7) .
C18 C19 1.387(6) .
C18 H18A 0.9800 .
C19 H19A 0.9800 .
C21 C22 1.481(9) .
C21 H21A 0.9700 .
C21 H21B 0.9700 .
C22 C23 1.466(12) .
C22 H22A 0.9700 .
C22 H22B 0.9700 .
C23 C24 1.465(10) .
C23 H23A 0.9700 .
C23 H23B 0.9700 .
C24 H24A 0.9700 .
C24 H24B 0.9700 .
C31 C32 1.490(8) .
C31 H31A 0.9700 .
C31 H31B 0.9700 .
C32 C33 1.464(8) .
C32 H32A 0.9700 .
C32 H32B 0.9700 .
C33 C34 1.464(8) .
C33 H33A 0.9700 .
C33 H33B 0.9700 .
C34 H34A 0.9700 .
C34 H34B 0.9700 .
C41 C42 1.397(13) .
C41 H41A 0.9700 .
C41 H41B 0.9700 .
C42 C43 1.411(12) .
C42 H42A 0.9700 .
C42 H42B 0.9700 .
C43 C44 1.452(13) .
C43 H43A 0.9700 .
C43 H43B 0.9700 .
C44 H44A 0.9700 .
C44 H44B 0.9700 .
C51 C52 1.442(12) .
C51 H51A 0.9700 .
C51 H51B 0.9700 .
C52 C53 1.439(12) .
C52 H52A 0.9700 .
C52 H52B 0.9700 .
C53 C54 1.387(12) .
C53 H53A 0.9700 .
C53 H53B 0.9700 .
C54 H54B 0.9700 .
C54 H54A 0.9700 .

loop_
_geom_torsion_atom_site_label_1
_geom_torsion_atom_site_label_2
_geom_torsion_atom_site_label_3
_geom_torsion_atom_site_label_4
_geom_torsion
_geom_torsion_site_symmetry_1
_geom_torsion_site_symmetry_4
O1 Gd1 K1 O4 -146.58(17) . .
O2 Gd1 K1 O4 -71.52(19) . .
C11 Gd1 K1 O4 57.13(19) . .
Cl1 Gd1 K1 O4 146.21(16) . .
C2 Gd1 K1 O4 126.3(2) . .
C19 Gd1 K1 O4 23.55(19) . .
Cl2 Gd1 K1 O4 -65.35(15) . .
C18 Gd1 K1 O4 12.33(19) . .
C12 Gd1 K1 O4 61.20(18) . .
C17 Gd1 K1 O4 34.72(19) . .
O1 Gd1 K1 O3 -36.06(16) . .
O2 Gd1 K1 O3 39.00(18) . .
C11 Gd1 K1 O3 167.65(18) . .
Cl1 Gd1 K1 O3 -103.27(15) . .
C2 Gd1 K1 O3 -123.2(2) . .
C19 Gd1 K1 O3 134.07(18) . .
Cl2 Gd1 K1 O3 45.17(14) . .
C18 Gd1 K1 O3 122.85(18) . .
C12 Gd1 K1 O3 171.72(17) . .
C17 Gd1 K1 O3 145.24(18) . .
O1 Gd1 K1 Cl1 104.43(9) . 3_666
O2 Gd1 K1 Cl1 179.50(11) . 3_666
C11 Gd1 K1 Cl1 -51.86(12) . 3_666
Cl1 Gd1 K1 Cl1 37.22(6) . 3_666
C2 Gd1 K1 Cl1 17.30(18) . 3_666
C19 Gd1 K1 Cl1 -85.44(12) . 3_666
Cl2 Gd1 K1 Cl1 -174.33(7) . 3_666
C18 Gd1 K1 Cl1 -96.65(12) . 3_666
C12 Gd1 K1 Cl1 -47.78(11) . 3_666
C17 Gd1 K1 Cl1 -74.27(12) . 3_666
O1 Gd1 K1 Cl1 67.21(9) . .
O2 Gd1 K1 Cl1 142.27(12) . .
C11 Gd1 K1 Cl1 -89.08(12) . .
C2 Gd1 K1 Cl1 -19.92(18) . .
C19 Gd1 K1 Cl1 -122.66(12) . .
Cl2 Gd1 K1 Cl1 148.45(7) . .
C18 Gd1 K1 Cl1 -133.88(12) . .
C12 Gd1 K1 Cl1 -85.01(11) . .
C17 Gd1 K1 Cl1 -111.49(12) . .
O1 Gd1 K1 Cl2 -81.24(9) . .
O2 Gd1 K1 Cl2 -6.17(12) . .
C11 Gd1 K1 Cl2 122.47(12) . .
Cl1 Gd1 K1 Cl2 -148.45(7) . .
C2 Gd1 K1 Cl2 -168.37(17) . .
C19 Gd1 K1 Cl2 88.89(13) . .
C18 Gd1 K1 Cl2 77.68(12) . .
C12 Gd1 K1 Cl2 126.55(11) . .
C17 Gd1 K1 Cl2 100.06(12) . .
O1 Gd1 K1 C16 178.78(15) . .
O2 Gd1 K1 C16 -106.15(17) . .
C11 Gd1 K1 C16 22.50(17) . .
Cl1 Gd1 K1 C16 111.58(14) . .
C2 Gd1 K1 C16 91.7(2) . .
C19 Gd1 K1 C16 -11.09(17) . .
Cl2 Gd1 K1 C16 -99.98(14) . .
C18 Gd1 K1 C16 -22.30(17) . .
C12 Gd1 K1 C16 26.57(16) . .
C17 Gd1 K1 C16 0.09(17) . .
O1 Gd1 K1 C15 157.25(14) . .
O2 Gd1 K1 C15 -127.68(16) . .
C11 Gd1 K1 C15 0.97(16) . .
Cl1 Gd1 K1 C15 90.05(12) . .
C2 Gd1 K1 C15 70.1(2) . .
C19 Gd1 K1 C15 -32.62(16) . .
Cl2 Gd1 K1 C15 -121.51(13) . .
C18 Gd1 K1 C15 -43.83(16) . .
C12 Gd1 K1 C15 5.04(15) . .
C17 Gd1 K1 C15 -21.44(16) . .
O1 Gd1 K1 K1 89.55(9) . 3_666
O2 Gd1 K1 K1 164.61(11) . 3_666
C11 Gd1 K1 K1 -66.74(12) . 3_666
Cl1 Gd1 K1 K1 22.34(4) . 3_666
C2 Gd1 K1 K1 2.41(18) . 3_666
C19 Gd1 K1 K1 -100.32(12) . 3_666
Cl2 Gd1 K1 K1 170.78(6) . 3_666
C18 Gd1 K1 K1 -111.54(11) . 3_666
C12 Gd1 K1 K1 -62.67(10) . 3_666
C17 Gd1 K1 K1 -89.15(12) . 3_666
O1 Gd1 Cl1 K1 138.86(11) . 3_666
O2 Gd1 Cl1 K1 157.96(17) . 3_666
C11 Gd1 Cl1 K1 -2.71(13) . 3_666
C2 Gd1 Cl1 K1 57.61(13) . 3_666
C19 Gd1 Cl1 K1 -23.21(16) . 3_666
Cl2 Gd1 Cl1 K1 -132.34(9) . 3_666
C18 Gd1 Cl1 K1 -55.54(15) . 3_666
C12 Gd1 Cl1 K1 -21.48(12) . 3_666
C17 Gd1 Cl1 K1 -49.78(13) . 3_666
K1 Gd1 Cl1 K1 -109.99(9) . 3_666
O1 Gd1 Cl1 K1 -111.15(9) . .
O2 Gd1 Cl1 K1 -92.05(17) . .
C11 Gd1 Cl1 K1 107.28(11) . .
C2 Gd1 Cl1 K1 167.60(11) . .
C19 Gd1 Cl1 K1 86.78(14) . .
Cl2 Gd1 Cl1 K1 -22.35(5) . .
C18 Gd1 Cl1 K1 54.45(13) . .
C12 Gd1 Cl1 K1 88.51(10) . .
C17 Gd1 Cl1 K1 60.21(11) . .
O4 K1 Cl1 Gd1 -65.2(2) . .
O3 K1 Cl1 Gd1 95.62(14) . .
Cl1 K1 Cl1 Gd1 -146.97(6) 3_666 .
Cl2 K1 Cl1 Gd1 19.73(4) . .
C16 K1 Cl1 Gd1 -53.30(11) . .
C15 K1 Cl1 Gd1 -76.92(11) . .
K1 K1 Cl1 Gd1 -146.97(6) 3_666 .
O4 K1 Cl1 K1 81.7(2) . 3_666
O3 K1 Cl1 K1 -117.41(14) . 3_666
Cl1 K1 Cl1 K1 0.0 3_666 3_666
Cl2 K1 Cl1 K1 166.70(6) . 3_666
C16 K1 Cl1 K1 93.67(11) . 3_666
C15 K1 Cl1 K1 70.04(11) . 3_666
Gd1 K1 Cl1 K1 146.97(6) . 3_666
O1 Gd1 Cl2 K1 100.83(9) . .
O2 Gd1 Cl2 K1 175.22(10) . .
C11 Gd1 Cl2 K1 -85.89(13) . .
Cl1 Gd1 Cl2 K1 21.66(5) . .
C2 Gd1 Cl2 K1 139.4(5) . .
C19 Gd1 Cl2 K1 -109.75(11) . .
C18 Gd1 Cl2 K1 -97.17(11) . .
C12 Gd1 Cl2 K1 -58.11(11) . .
C17 Gd1 Cl2 K1 -67.83(11) . .
O4 K1 Cl2 Gd1 129.12(13) . .
O3 K1 Cl2 Gd1 -139.79(13) . .
Cl1 K1 Cl2 Gd1 11.48(14) 3_666 .
Cl1 K1 Cl2 Gd1 -19.49(4) . .
C16 K1 Cl2 Gd1 61.16(10) . .
C15 K1 Cl2 Gd1 52.79(11) . .
K1 K1 Cl2 Gd1 -9.74(7) 3_666 .
O2 Gd1 O1 C21 134.2(4) . .
C11 Gd1 O1 C21 46.3(4) . .
Cl1 Gd1 O1 C21 -55.0(3) . .
C2 Gd1 O1 C21 44.7(3) . .
C19 Gd1 O1 C21 99.9(4) . .
Cl2 Gd1 O1 C21 -142.3(3) . .
C18 Gd1 O1 C21 161.8(4) . .
C12 Gd1 O1 C21 -9.1(5) . .
C17 Gd1 O1 C21 -91.6(6) . .
K1 Gd1 O1 C21 -96.4(3) . .
O2 Gd1 O1 C24 -74.9(4) . .
C11 Gd1 O1 C24 -162.8(4) . .
Cl1 Gd1 O1 C24 95.9(4) . .
C2 Gd1 O1 C24 -164.4(4) . .
C19 Gd1 O1 C24 -109.2(4) . .
Cl2 Gd1 O1 C24 8.6(4) . .
C18 Gd1 O1 C24 -47.3(6) . .
C12 Gd1 O1 C24 141.8(4) . .
C17 Gd1 O1 C24 59.3(7) . .
K1 Gd1 O1 C24 54.5(4) . .
O1 Gd1 O2 C31 -42.7(4) . .
C11 Gd1 O2 C31 98.9(4) . .
Cl1 Gd1 O2 C31 -62.2(5) . .
C2 Gd1 O2 C31 40.8(4) . .
C19 Gd1 O2 C31 118.7(4) . .
Cl2 Gd1 O2 C31 -132.7(4) . .
C18 Gd1 O2 C31 147.2(4) . .
C12 Gd1 O2 C31 117.1(4) . .
C17 Gd1 O2 C31 148.9(4) . .
K1 Gd1 O2 C31 -128.2(4) . .
O1 Gd1 O2 C34 133.2(5) . .
C11 Gd1 O2 C34 -85.2(5) . .
Cl1 Gd1 O2 C34 113.7(4) . .
C2 Gd1 O2 C34 -143.3(5) . .
C19 Gd1 O2 C34 -65.4(5) . .
Cl2 Gd1 O2 C34 43.2(4) . .
C18 Gd1 O2 C34 -36.9(5) . .
C12 Gd1 O2 C34 -67.0(5) . .
C17 Gd1 O2 C34 -35.2(5) . .
K1 Gd1 O2 C34 47.7(5) . .
O4 K1 O3 C41 119.2(7) . .
Cl1 K1 O3 C41 -149.9(7) 3_666 .
Cl1 K1 O3 C41 -51.1(7) . .
Cl2 K1 O3 C41 16.2(7) . .
C16 K1 O3 C41 56.1(8) . .
C15 K1 O3 C41 94.8(10) . .
Gd1 K1 O3 C41 -9.6(7) . .
K1 K1 O3 C41 -100.7(7) 3_666 .
O4 K1 O3 C44 -25.4(8) . .
Cl1 K1 O3 C44 65.4(8) 3_666 .
Cl1 K1 O3 C44 164.2(8) . .
Cl2 K1 O3 C44 -128.4(8) . .
C16 K1 O3 C44 -88.6(8) . .
C15 K1 O3 C44 -49.9(12) . .
Gd1 K1 O3 C44 -154.2(8) . .
K1 K1 O3 C44 114.6(8) 3_666 .
O3 K1 O4 C51 -80.5(9) . .
Cl1 K1 O4 C51 163.0(9) 3_666 .
Cl1 K1 O4 C51 82.5(10) . .
Cl2 K1 O4 C51 6.2(9) . .
C16 K1 O4 C51 70.6(9) . .
C15 K1 O4 C51 94.1(9) . .
Gd1 K1 O4 C51 41.1(10) . .
K1 K1 O4 C51 138.1(9) 3_666 .
O3 K1 O4 C54 96.6(8) . .
Cl1 K1 O4 C54 -19.9(8) 3_666 .
Cl1 K1 O4 C54 -100.4(8) . .
Cl2 K1 O4 C54 -176.6(8) . .
C16 K1 O4 C54 -112.3(8) . .
C15 K1 O4 C54 -88.8(8) . .
Gd1 K1 O4 C54 -141.8(8) . .
K1 K1 O4 C54 -44.8(8) 3_666 .
C2 B3 B4 C1 -35.2(4) . .
B8 B3 B4 C1 -135.6(4) . .
B7 B3 B4 C1 -98.5(4) . .
C1 B3 B4 B8 135.6(4) . .
C2 B3 B4 B8 100.4(5) . .
B7 B3 B4 B8 37.1(4) . .
C1 B3 B4 B9 97.5(4) . .
C2 B3 B4 B9 62.3(5) . .
B8 B3 B4 B9 -38.2(4) . .
B7 B3 B4 B9 -1.0(5) . .
C1 B3 B4 B5 34.7(4) . .
C2 B3 B4 B5 -0.5(5) . .
B8 B3 B4 B5 -101.0(5) . .
B7 B3 B4 B5 -63.8(5) . .
B8 B4 B5 C1 -96.7(4) . .
B3 B4 B5 C1 -34.7(4) . .
B9 B4 B5 C1 -134.9(5) . .
C1 B4 B5 B10 97.0(4) . .
B8 B4 B5 B10 0.3(5) . .
B3 B4 B5 B10 62.2(5) . .
B9 B4 B5 B10 -37.9(4) . .
C1 B4 B5 B9 134.9(5) . .
B8 B4 B5 B9 38.2(4) . .
B3 B4 B5 B9 100.2(5) . .
C1 B4 B5 B6 34.8(4) . .
B8 B4 B5 B6 -61.9(5) . .
B3 B4 B5 B6 0.1(5) . .
B9 B4 B5 B6 -100.1(5) . .
C1 B5 B6 C2 35.4(4) . .
B10 B5 B6 C2 -101.0(4) . .
B9 B5 B6 C2 -62.6(5) . .
B4 B5 B6 C2 0.3(5) . .
B10 B5 B6 C1 -136.4(4) . .
B9 B5 B6 C1 -98.0(4) . .
B4 B5 B6 C1 -35.0(4) . .
C1 B5 B6 B11 98.8(4) . .
B10 B5 B6 B11 -37.6(4) . .
B9 B5 B6 B11 0.9(5) . .
B4 B5 B6 B11 63.8(5) . .
C1 B5 B6 B10 136.4(4) . .
B9 B5 B6 B10 38.4(4) . .
B4 B5 B6 B10 101.4(4) . .
C1 B3 B7 C2 38.2(4) . .
B8 B3 B7 C2 137.7(4) . .
B4 B3 B7 C2 100.9(4) . .
C1 B3 B7 B11 2.1(5) . .
C2 B3 B7 B11 -36.1(4) . .
B8 B3 B7 B11 101.7(5) . .
B4 B3 B7 B11 64.8(5) . .
C1 B3 B7 B12 -62.4(5) . .
C2 B3 B7 B12 -100.5(4) . .
B8 B3 B7 B12 37.2(4) . .
B4 B3 B7 B12 0.4(5) . .
C1 B3 B7 B8 -99.5(4) . .
C2 B3 B7 B8 -137.7(4) . .
B4 B3 B7 B8 -36.8(4) . .
C1 B3 B8 B12 63.4(5) . .
C2 B3 B8 B12 0.0(5) . .
B7 B3 B8 B12 -37.5(4) . .
B4 B3 B8 B12 102.2(5) . .
C1 B3 B8 B4 -38.7(4) . .
C2 B3 B8 B4 -102.2(4) . .
B7 B3 B8 B4 -139.6(4) . .
C1 B3 B8 B9 -0.2(6) . .
C2 B3 B8 B9 -63.6(5) . .
B7 B3 B8 B9 -101.1(5) . .
B4 B3 B8 B9 38.6(4) . .
C1 B3 B8 B7 100.9(4) . .
C2 B3 B8 B7 37.5(4) . .
B4 B3 B8 B7 139.6(4) . .
C1 B4 B8 B3 37.9(4) . .
B9 B4 B8 B3 136.9(5) . .
B5 B4 B8 B3 98.7(4) . .
C1 B4 B8 B12 -62.0(5) . .
B3 B4 B8 B12 -100.0(5) . .
B9 B4 B8 B12 36.9(4) . .
B5 B4 B8 B12 -1.3(5) . .
C1 B4 B8 B9 -98.9(4) . .
B3 B4 B8 B9 -136.9(5) . .
B5 B4 B8 B9 -38.2(4) . .
C1 B4 B8 B7 1.8(6) . .
B3 B4 B8 B7 -36.2(4) . .
B9 B4 B8 B7 100.7(5) . .
B5 B4 B8 B7 62.5(5) . .
C2 B7 B8 B3 -37.3(4) . .
B11 B7 B8 B3 -99.6(4) . .
B12 B7 B8 B3 -138.0(4) . .
C2 B7 B8 B12 100.6(4) . .
B11 B7 B8 B12 38.3(4) . .
B3 B7 B8 B12 138.0(4) . .
C2 B7 B8 B4 -0.8(6) . .
B11 B7 B8 B4 -63.1(5) . .
B3 B7 B8 B4 36.6(4) . .
B12 B7 B8 B4 -101.4(5) . .
C2 B7 B8 B9 63.1(5) . .
B11 B7 B8 B9 0.9(5) . .
B3 B7 B8 B9 100.5(4) . .
B12 B7 B8 B9 -37.5(4) . .
B3 B8 B9 B12 100.4(5) . .
B4 B8 B9 B12 139.1(4) . .
B7 B8 B9 B12 37.4(4) . .
B3 B8 B9 B4 -38.7(4) . .
B12 B8 B9 B4 -139.1(4) . .
B7 B8 B9 B4 -101.7(4) . .
B3 B8 B9 B5 -0.5(6) . .
B12 B8 B9 B5 -100.9(5) . .
B4 B8 B9 B5 38.2(4) . .
B7 B8 B9 B5 -63.5(5) . .
B3 B8 B9 B10 62.0(5) . .
B12 B8 B9 B10 -38.4(4) . .
B4 B8 B9 B10 100.8(4) . .
B7 B8 B9 B10 -1.0(5) . .
C1 B4 B9 B8 98.5(4) . .
B3 B4 B9 B8 37.7(4) . .
B5 B4 B9 B8 137.0(5) . .
C1 B4 B9 B12 62.1(5) . .
B8 B4 B9 B12 -36.4(4) . .
B3 B4 B9 B12 1.3(5) . .
B5 B4 B9 B12 100.6(5) . .
C1 B4 B9 B5 -38.5(4) . .
B8 B4 B9 B5 -137.0(5) . .
B3 B4 B9 B5 -99.3(4) . .
C1 B4 B9 B10 -1.2(5) . .
B8 B4 B9 B10 -99.8(5) . .
B3 B4 B9 B10 -62.0(5) . .
B5 B4 B9 B10 37.3(4) . .
C1 B5 B9 B8 1.0(6) . .
B10 B5 B9 B8 99.9(5) . .
B4 B5 B9 B8 -38.0(4) . .
B6 B5 B9 B8 62.2(5) . .
C1 B5 B9 B12 -61.9(5) . .
B10 B5 B9 B12 37.0(4) . .
B4 B5 B9 B12 -100.9(5) . .
B6 B5 B9 B12 -0.7(6) . .
C1 B5 B9 B4 39.0(4) . .
B10 B5 B9 B4 137.9(5) . .
B6 B5 B9 B4 100.2(5) . .
C1 B5 B9 B10 -98.9(5) . .
B4 B5 B9 B10 -137.9(5) . .
B6 B5 B9 B10 -37.7(4) . .
C2 B6 B10 B5 100.8(4) . .
C1 B6 B10 B5 37.3(4) . .
B11 B6 B10 B5 139.0(4) . .
C2 B6 B10 B11 -38.3(4) . .
C1 B6 B10 B11 -101.7(4) . .
B5 B6 B10 B11 -139.0(4) . .
C2 B6 B10 B12 -0.6(6) . .
C1 B6 B10 B12 -64.0(5) . .
B11 B6 B10 B12 37.7(4) . .
B5 B6 B10 B12 -101.3(5) . .
C2 B6 B10 B9 62.3(5) . .
C1 B6 B10 B9 -1.2(5) . .
B11 B6 B10 B9 100.6(5) . .
B5 B6 B10 B9 -38.5(4) . .
C1 B5 B10 B6 -37.5(4) . .
B9 B5 B10 B6 -137.0(4) . .
B4 B5 B10 B6 -99.3(4) . .
C1 B5 B10 B11 -1.4(5) . .
B9 B5 B10 B11 -100.8(4) . .
B4 B5 B10 B11 -63.2(5) . .
B6 B5 B10 B11 36.1(4) . .
C1 B5 B10 B12 62.6(5) . .
B9 B5 B10 B12 -36.8(4) . .
B4 B5 B10 B12 0.8(5) . .
B6 B5 B10 B12 100.1(5) . .
C1 B5 B10 B9 99.4(4) . .
B4 B5 B10 B9 37.6(4) . .
B6 B5 B10 B9 137.0(4) . .
B8 B9 B10 B6 -61.3(5) . .
B12 B9 B10 B6 -99.5(5) . .
B4 B9 B10 B6 1.5(6) . .
B5 B9 B10 B6 39.1(4) . .
B8 B9 B10 B5 -100.4(4) . .
B12 B9 B10 B5 -138.6(4) . .
B4 B9 B10 B5 -37.6(4) . .
B8 B9 B10 B11 0.7(5) . .
B12 B9 B10 B11 -37.5(4) . .
B4 B9 B10 B11 63.6(5) . .
B5 B9 B10 B11 101.1(4) . .
B8 B9 B10 B12 38.2(4) . .
B4 B9 B10 B12 101.0(5) . .
B5 B9 B10 B12 138.6(4) . .
C1 B6 B11 C2 -38.8(3) . .
B10 B6 B11 C2 -137.1(4) . .
B5 B6 B11 C2 -100.2(4) . .
C2 B6 B11 B7 36.1(4) . .
C1 B6 B11 B7 -2.7(5) . .
B10 B6 B11 B7 -101.0(5) . .
B5 B6 B11 B7 -64.1(5) . .
C2 B6 B11 B10 137.1(4) . .
C1 B6 B11 B10 98.3(4) . .
B5 B6 B11 B10 36.9(4) . .
C2 B6 B11 B12 99.5(4) . .
C1 B6 B11 B12 60.7(5) . .
B10 B6 B11 B12 -37.6(4) . .
B5 B6 B11 B12 -0.7(5) . .
B3 B7 B11 C2 36.3(4) . .
B12 B7 B11 C2 136.6(4) . .
B8 B7 B11 C2 99.0(4) . .
C2 B7 B11 B6 -35.9(4) . .
B3 B7 B11 B6 0.4(5) . .
B12 B7 B11 B6 100.7(5) . .
B8 B7 B11 B6 63.1(5) . .
C2 B7 B11 B10 -99.4(4) . .
B3 B7 B11 B10 -63.1(5) . .
B12 B7 B11 B10 37.2(4) . .
B8 B7 B11 B10 -0.4(5) . .
C2 B7 B11 B12 -136.6(4) . .
B3 B7 B11 B12 -100.3(5) . .
B8 B7 B11 B12 -37.6(4) . .
B6 B10 B11 C2 37.7(4) . .
B5 B10 B11 C2 0.4(5) . .
B12 B10 B11 C2 -100.1(4) . .
B9 B10 B11 C2 -63.0(5) . .
B5 B10 B11 B6 -37.3(4) . .
B12 B10 B11 B6 -137.8(5) . .
B9 B10 B11 B6 -100.7(5) . .
B6 B10 B11 B7 100.5(4) . .
B5 B10 B11 B7 63.3(5) . .
B12 B10 B11 B7 -37.3(4) . .
B9 B10 B11 B7 -0.2(5) . .
B6 B10 B11 B12 137.8(5) . .
B5 B10 B11 B12 100.5(5) . .
B9 B10 B11 B12 37.1(4) . .
B3 B8 B12 B7 37.3(4) . .
B4 B8 B12 B7 101.4(4) . .
B9 B8 B12 B7 138.3(4) . .
B3 B8 B12 B9 -101.0(5) . .
B4 B8 B12 B9 -36.9(4) . .
B7 B8 B12 B9 -138.3(4) . .
B3 B8 B12 B10 -62.3(5) . .
B4 B8 B12 B10 1.8(6) . .
B9 B8 B12 B10 38.7(4) . .
B7 B8 B12 B10 -99.5(4) . .
B3 B8 B12 B11 0.4(6) . .
B4 B8 B12 B11 64.5(5) . .
B9 B8 B12 B11 101.4(4) . .
B7 B8 B12 B11 -36.8(4) . .
C2 B7 B12 B8 -99.8(4) . .
B11 B7 B12 B8 -137.9(4) . .
B3 B7 B12 B8 -37.0(4) . .
C2 B7 B12 B9 -62.3(5) . .
B11 B7 B12 B9 -100.4(4) . .
B3 B7 B12 B9 0.4(5) . .
B8 B7 B12 B9 37.5(4) . .
C2 B7 B12 B10 1.4(6) . .
B11 B7 B12 B10 -36.7(4) . .
B3 B7 B12 B10 64.1(5) . .
B8 B7 B12 B10 101.1(5) . .
C2 B7 B12 B11 38.1(4) . .
B3 B7 B12 B11 100.9(4) . .
B8 B7 B12 B11 137.9(4) . .
B4 B9 B12 B8 36.5(4) . .
B5 B9 B12 B8 100.0(4) . .
B10 B9 B12 B8 136.7(4) . .
B8 B9 B12 B7 -37.6(4) . .
B4 B9 B12 B7 -1.1(5) . .
B5 B9 B12 B7 62.4(5) . .
B10 B9 B12 B7 99.2(4) . .
B8 B9 B12 B10 -136.7(4) . .
B4 B9 B12 B10 -100.3(4) . .
B5 B9 B12 B10 -36.8(4) . .
B8 B9 B12 B11 -99.7(4) . .
B4 B9 B12 B11 -63.2(5) . .
B5 B9 B12 B11 0.3(6) . .
B10 B9 B12 B11 37.0(4) . .
B6 B10 B12 B8 62.9(5) . .
B5 B10 B12 B8 -1.6(6) . .
B11 B10 B12 B8 99.8(4) . .
B9 B10 B12 B8 -38.6(4) . .
B6 B10 B12 B7 -0.5(6) . .
B5 B10 B12 B7 -65.1(5) . .
B11 B10 B12 B7 36.4(4) . .
B9 B10 B12 B7 -102.0(5) . .
B6 B10 B12 B9 101.5(5) . .
B5 B10 B12 B9 37.0(4) . .
B11 B10 B12 B9 138.4(4) . .
B6 B10 B12 B11 -36.9(4) . .
B5 B10 B12 B11 -101.4(4) . .
B9 B10 B12 B11 -138.4(4) . .
C2 B11 B12 B8 -0.7(5) . .
B6 B11 B12 B8 -63.1(5) . .
B7 B11 B12 B8 37.6(4) . .
B10 B11 B12 B8 -100.8(5) . .
C2 B11 B12 B7 -38.3(4) . .
B6 B11 B12 B7 -100.7(4) . .
B10 B11 B12 B7 -138.4(5) . .
C2 B11 B12 B9 62.7(5) . .
B6 B11 B12 B9 0.3(5) . .
B7 B11 B12 B9 101.0(5) . .
B10 B11 B12 B9 -37.4(4) . .
C2 B11 B12 B10 100.1(4) . .
B6 B11 B12 B10 37.7(4) . .
B7 B11 B12 B10 138.4(5) . .
C2 B3 C1 C11 -99.4(4) . .
B8 B3 C1 C11 158.8(4) . .
B7 B3 C1 C11 -137.1(4) . .
B4 B3 C1 C11 119.5(4) . .
C2 B3 C1 B5 102.7(4) . .
B8 B3 C1 B5 0.8(6) . .
B7 B3 C1 B5 65.0(5) . .
B4 B3 C1 B5 -38.5(4) . .
C2 B3 C1 B6 33.8(4) . .
B8 B3 C1 B6 -68.0(5) . .
B7 B3 C1 B6 -3.9(5) . .
B4 B3 C1 B6 -107.3(4) . .
C2 B3 C1 B4 141.1(4) . .
B8 B3 C1 B4 39.3(4) . .
B7 B3 C1 B4 103.4(4) . .
B8 B3 C1 C2 -101.9(4) . .
B7 B3 C1 C2 -37.7(4) . .
B4 B3 C1 C2 -141.1(4) . .
B10 B5 C1 C11 141.1(5) . .
B9 B5 C1 C11 -155.9(5) . .
B4 B5 C1 C11 -116.4(5) . .
B6 B5 C1 C11 103.4(5) . .
B10 B5 C1 B3 -64.2(5) . .
B9 B5 C1 B3 -1.1(6) . .
B4 B5 C1 B3 38.3(4) . .
B6 B5 C1 B3 -101.9(4) . .
B10 B5 C1 B6 37.7(4) . .
B9 B5 C1 B6 100.7(5) . .
B4 B5 C1 B6 140.2(4) . .
B10 B5 C1 B4 -102.5(4) . .
B9 B5 C1 B4 -39.5(4) . .
B6 B5 C1 B4 -140.2(4) . .
B10 B5 C1 C2 1.9(5) . .
B9 B5 C1 C2 64.9(5) . .
B4 B5 C1 C2 104.4(4) . .
B6 B5 C1 C2 -35.8(4) . .
C2 B6 C1 C11 98.6(4) . .
B11 B6 C1 C11 137.1(4) . .
B10 B6 C1 C11 -158.8(4) . .
B5 B6 C1 C11 -120.6(4) . .
C2 B6 C1 B3 -34.3(4) . .
B11 B6 C1 B3 4.1(5) . .
B10 B6 C1 B3 68.3(5) . .
B5 B6 C1 B3 106.5(4) . .
C2 B6 C1 B5 -140.8(4) . .
B11 B6 C1 B5 -102.4(4) . .
B10 B6 C1 B5 -38.2(4) . .
C2 B6 C1 B4 -102.2(4) . .
B11 B6 C1 B4 -63.8(5) . .
B10 B6 C1 B4 0.4(5) . .
B5 B6 C1 B4 38.6(4) . .
B11 B6 C1 C2 38.4(3) . .
B10 B6 C1 C2 102.6(4) . .
B5 B6 C1 C2 140.8(4) . .
B8 B4 C1 C11 -140.6(5) . .
B3 B4 C1 C11 -102.3(5) . .
B9 B4 C1 C11 157.1(4) . .
B5 B4 C1 C11 117.7(5) . .
B8 B4 C1 B3 -38.3(4) . .
B9 B4 C1 B3 -100.6(5) . .
B5 B4 C1 B3 -140.0(4) . .
B8 B4 C1 B5 101.7(5) . .
B3 B4 C1 B5 140.0(4) . .
B9 B4 C1 B5 39.4(4) . .
B8 B4 C1 B6 62.8(5) . .
B3 B4 C1 B6 101.1(4) . .
B9 B4 C1 B6 0.5(5) . .
B5 B4 C1 B6 -38.8(4) . .
B8 B4 C1 C2 -2.2(5) . .
B3 B4 C1 C2 36.1(4) . .
B9 B4 C1 C2 -64.5(5) . .
B5 B4 C1 C2 -103.9(4) . .
C1 B6 C2 B11 136.6(4) . .
B10 B6 C2 B11 39.0(4) . .
B5 B6 C2 B11 102.3(4) . .
C1 B6 C2 B7 99.1(4) . .
B11 B6 C2 B7 -37.5(4) . .
B10 B6 C2 B7 1.5(5) . .
B5 B6 C2 B7 64.8(5) . .
B11 B6 C2 C1 -136.6(4) . .
B10 B6 C2 C1 -97.6(4) . .
B5 B6 C2 C1 -34.3(3) . .
C1 B6 C2 B3 33.6(3) . .
B11 B6 C2 B3 -103.0(4) . .
B10 B6 C2 B3 -64.0(5) . .
B5 B6 C2 B3 -0.7(5) . .
C1 B6 C2 Gd1 -84.3(3) . .
B11 B6 C2 Gd1 139.1(3) . .
B10 B6 C2 Gd1 178.0(3) . .
B5 B6 C2 Gd1 -118.6(3) . .
B7 B11 C2 B6 -139.5(4) . .
B10 B11 C2 B6 -38.1(4) . .
B12 B11 C2 B6 -101.0(4) . .
B6 B11 C2 B7 139.5(4) . .
B10 B11 C2 B7 101.4(4) . .
B12 B11 C2 B7 38.4(4) . .
B6 B11 C2 C1 38.8(3) . .
B7 B11 C2 C1 -100.7(4) . .
B10 B11 C2 C1 0.7(5) . .
B12 B11 C2 C1 -62.2(4) . .
B6 B11 C2 B3 101.7(4) . .
B7 B11 C2 B3 -37.7(4) . .
B10 B11 C2 B3 63.7(5) . .
B12 B11 C2 B3 0.7(5) . .
B6 B11 C2 Gd1 -77.0(5) . .
B7 B11 C2 Gd1 143.5(5) . .
B10 B11 C2 Gd1 -115.1(5) . .
B12 B11 C2 Gd1 -178.0(4) . .
B11 B7 C2 B6 37.3(4) . .
B3 B7 C2 B6 -101.7(4) . .
B12 B7 C2 B6 -1.8(6) . .
B8 B7 C2 B6 -64.5(5) . .
B3 B7 C2 B11 -139.1(4) . .
B12 B7 C2 B11 -39.1(4) . .
B8 B7 C2 B11 -101.9(5) . .
B11 B7 C2 C1 101.3(4) . .
B3 B7 C2 C1 -37.8(4) . .
B12 B7 C2 C1 62.1(5) . .
B8 B7 C2 C1 -0.6(5) . .
B11 B7 C2 B3 139.1(4) . .
B12 B7 C2 B3 99.9(5) . .
B8 B7 C2 B3 37.2(4) . .
B11 B7 C2 Gd1 -136.8(6) . .
B3 B7 C2 Gd1 84.2(6) . .
B12 B7 C2 Gd1 -175.9(4) . .
B8 B7 C2 Gd1 121.4(5) . .
C11 C1 C2 B6 -108.9(4) . .
B3 C1 C2 B6 142.6(4) . .
B5 C1 C2 B6 37.5(4) . .
B4 C1 C2 B6 105.7(4) . .
C11 C1 C2 B11 -148.1(4) . .
B3 C1 C2 B11 103.4(4) . .
B5 C1 C2 B11 -1.7(5) . .
B6 C1 C2 B11 -39.1(3) . .
B4 C1 C2 B11 66.6(5) . .
C11 C1 C2 B7 147.1(4) . .
B3 C1 C2 B7 38.7(4) . .
B5 C1 C2 B7 -66.5(5) . .
B6 C1 C2 B7 -103.9(4) . .
B4 C1 C2 B7 1.8(5) . .
C11 C1 C2 B3 108.5(4) . .
B5 C1 C2 B3 -105.1(4) . .
B6 C1 C2 B3 -142.6(4) . .
B4 C1 C2 B3 -36.9(4) . .
C11 C1 C2 Gd1 -4.1(3) . .
B3 C1 C2 Gd1 -112.6(3) . .
B5 C1 C2 Gd1 142.3(3) . .
B6 C1 C2 Gd1 104.8(3) . .
B4 C1 C2 Gd1 -149.5(3) . .
C1 B3 C2 B6 -34.0(4) . .
B8 B3 C2 B6 64.8(5) . .
B7 B3 C2 B6 103.1(4) . .
B4 B3 C2 B6 0.8(5) . .
C1 B3 C2 B11 -99.3(4) . .
B8 B3 C2 B11 -0.5(5) . .
B7 B3 C2 B11 37.8(4) . .
B4 B3 C2 B11 -64.5(5) . .
C1 B3 C2 B7 -137.1(4) . .
B8 B3 C2 B7 -38.3(4) . .
B4 B3 C2 B7 -102.4(5) . .
B8 B3 C2 C1 98.9(4) . .
B7 B3 C2 C1 137.1(4) . .
B4 B3 C2 C1 34.8(4) . .
C1 B3 C2 Gd1 79.8(3) . .
B8 B3 C2 Gd1 178.7(3) . .
B7 B3 C2 Gd1 -143.0(4) . .
B4 B3 C2 Gd1 114.6(4) . .
O1 Gd1 C2 B6 -118.9(3) . .
O2 Gd1 C2 B6 166.7(3) . .
C11 Gd1 C2 B6 62.3(3) . .
Cl1 Gd1 C2 B6 -41.0(3) . .
C19 Gd1 C2 B6 88.7(3) . .
Cl2 Gd1 C2 B6 -157.8(4) . .
C18 Gd1 C2 B6 81.0(3) . .
C12 Gd1 C2 B6 38.9(3) . .
C17 Gd1 C2 B6 50.6(3) . .
K1 Gd1 C2 B6 -27.0(4) . .
O1 Gd1 C2 B11 -57.6(5) . .
O2 Gd1 C2 B11 -132.0(5) . .
C11 Gd1 C2 B11 123.6(5) . .
Cl1 Gd1 C2 B11 20.3(5) . .
C19 Gd1 C2 B11 150.1(5) . .
Cl2 Gd1 C2 B11 -96.4(7) . .
C18 Gd1 C2 B11 142.3(5) . .
C12 Gd1 C2 B11 100.2(5) . .
C17 Gd1 C2 B11 111.9(5) . .
K1 Gd1 C2 B11 34.3(6) . .
O1 Gd1 C2 B7 55.4(6) . .
O2 Gd1 C2 B7 -19.0(6) . .
C11 Gd1 C2 B7 -123.4(6) . .
Cl1 Gd1 C2 B7 133.3(6) . .
C19 Gd1 C2 B7 -97.0(6) . .
Cl2 Gd1 C2 B7 16.5(10) . .
C18 Gd1 C2 B7 -104.7(6) . .
C12 Gd1 C2 B7 -146.8(6) . .
C17 Gd1 C2 B7 -135.1(6) . .
K1 Gd1 C2 B7 147.3(5) . .
O1 Gd1 C2 C1 -178.6(2) . .
O2 Gd1 C2 C1 107.0(2) . .
C11 Gd1 C2 C1 2.5(2) . .
Cl1 Gd1 C2 C1 -100.7(2) . .
C19 Gd1 C2 C1 29.0(2) . .
Cl2 Gd1 C2 C1 142.5(5) . .
C18 Gd1 C2 C1 21.3(3) . .
C12 Gd1 C2 C1 -20.8(2) . .
C17 Gd1 C2 C1 -9.1(3) . .
K1 Gd1 C2 C1 -86.7(3) . .
O1 Gd1 C2 B3 123.7(3) . .
O2 Gd1 C2 B3 49.2(3) . .
C11 Gd1 C2 B3 -55.2(3) . .
Cl1 Gd1 C2 B3 -158.4(3) . .
C19 Gd1 C2 B3 -28.7(3) . .
Cl2 Gd1 C2 B3 84.8(6) . .
C18 Gd1 C2 B3 -36.4(3) . .
C12 Gd1 C2 B3 -78.6(3) . .
C17 Gd1 C2 B3 -66.8(3) . .
K1 Gd1 C2 B3 -144.4(2) . .
B3 C1 C11 C19 -8.5(7) . .
B5 C1 C11 C19 145.8(5) . .
B6 C1 C11 C19 -139.1(5) . .
B4 C1 C11 C19 64.7(7) . .
C2 C1 C11 C19 -74.4(6) . .
B3 C1 C11 C12 155.8(5) . .
B5 C1 C11 C12 -49.9(7) . .
B6 C1 C11 C12 25.2(6) . .
B4 C1 C11 C12 -131.0(5) . .
C2 C1 C11 C12 89.9(5) . .
B3 C1 C11 Gd1 70.1(4) . .
B5 C1 C11 Gd1 -135.6(4) . .
B6 C1 C11 Gd1 -60.5(4) . .
B4 C1 C11 Gd1 143.3(4) . .
C2 C1 C11 Gd1 4.2(4) . .
O1 Gd1 C11 C19 119.4(3) . .
O2 Gd1 C11 C19 40.7(3) . .
Cl1 Gd1 C11 C19 -148.4(2) . .
C2 Gd1 C11 C19 121.2(3) . .
Cl2 Gd1 C11 C19 -49.6(3) . .
C18 Gd1 C11 C19 -35.1(2) . .
C12 Gd1 C11 C19 -109.5(4) . .
C17 Gd1 C11 C19 -73.5(3) . .
K1 Gd1 C11 C19 -101.5(3) . .
O1 Gd1 C11 C12 -131.2(3) . .
O2 Gd1 C11 C12 150.2(3) . .
Cl1 Gd1 C11 C12 -39.0(3) . .
C2 Gd1 C11 C12 -129.3(3) . .
C19 Gd1 C11 C12 109.5(4) . .
Cl2 Gd1 C11 C12 59.9(3) . .
C18 Gd1 C11 C12 74.4(3) . .
C17 Gd1 C11 C12 36.0(3) . .
K1 Gd1 C11 C12 8.0(3) . .
O1 Gd1 C11 C1 -4.8(4) . .
O2 Gd1 C11 C1 -83.5(3) . .
Cl1 Gd1 C11 C1 87.4(3) . .
C2 Gd1 C11 C1 -3.0(3) . .
C19 Gd1 C11 C1 -124.2(4) . .
Cl2 Gd1 C11 C1 -173.8(2) . .
C18 Gd1 C11 C1 -159.3(3) . .
C12 Gd1 C11 C1 126.3(4) . .
C17 Gd1 C11 C1 162.3(4) . .
K1 Gd1 C11 C1 134.3(2) . .
C19 C11 C12 C13 -171.3(5) . .
C1 C11 C12 C13 22.0(9) . .
Gd1 C11 C12 C13 116.4(6) . .
C19 C11 C12 C17 4.0(5) . .
C1 C11 C12 C17 -162.6(4) . .
Gd1 C11 C12 C17 -68.2(3) . .
C19 C11 C12 Gd1 72.3(3) . .
C1 C11 C12 Gd1 -94.4(4) . .
O1 Gd1 C12 C13 -33.0(5) . .
O2 Gd1 C12 C13 -167.2(4) . .
C11 Gd1 C12 C13 -129.7(5) . .
Cl1 Gd1 C12 C13 12.5(4) . .
C2 Gd1 C12 C13 -87.3(4) . .
C19 Gd1 C12 C13 -169.3(5) . .
Cl2 Gd1 C12 C13 96.1(4) . .
C18 Gd1 C12 C13 151.4(5) . .
C17 Gd1 C12 C13 116.2(5) . .
K1 Gd1 C12 C13 57.7(4) . .
O1 Gd1 C12 C17 -149.2(3) . .
O2 Gd1 C12 C17 76.7(3) . .
C11 Gd1 C12 C17 114.1(4) . .
Cl1 Gd1 C12 C17 -103.7(3) . .
C2 Gd1 C12 C17 156.6(3) . .
C19 Gd1 C12 C17 74.6(3) . .
Cl2 Gd1 C12 C17 -20.1(3) . .
C18 Gd1 C12 C17 35.2(3) . .
K1 Gd1 C12 C17 -58.5(3) . .
O1 Gd1 C12 C11 96.7(3) . .
O2 Gd1 C12 C11 -37.5(3) . .
Cl1 Gd1 C12 C11 142.2(3) . .
C2 Gd1 C12 C11 42.4(3) . .
C19 Gd1 C12 C11 -39.5(3) . .
Cl2 Gd1 C12 C11 -134.2(3) . .
C18 Gd1 C12 C11 -78.9(3) . .
C17 Gd1 C12 C11 -114.1(4) . .
K1 Gd1 C12 C11 -172.6(3) . .
C17 C12 C13 C14 2.5(7) . .
C11 C12 C13 C14 177.4(5) . .
Gd1 C12 C13 C14 -90.9(5) . .
C12 C13 C14 C15 2.9(8) . .
C13 C14 C15 C16 -4.3(9) . .
C13 C14 C15 K1 86.2(6) . .
O4 K1 C15 C16 -82.6(3) . .
O3 K1 C15 C16 -57.4(8) . .
Cl1 K1 C15 C16 -177.7(3) 3_666 .
Cl1 K1 C15 C16 91.3(3) . .
Cl2 K1 C15 C16 20.6(3) . .
Gd1 K1 C15 C16 52.1(3) . .
K1 K1 C15 C16 136.1(3) 3_666 .
O4 K1 C15 C14 159.6(4) . .
O3 K1 C15 C14 -175.2(6) . .
Cl1 K1 C15 C14 64.6(4) 3_666 .
Cl1 K1 C15 C14 -26.5(4) . .
Cl2 K1 C15 C14 -97.1(4) . .
C16 K1 C15 C14 -117.8(5) . .
Gd1 K1 C15 C14 -65.6(4) . .
K1 K1 C15 C14 18.3(4) 3_666 .
C14 C15 C16 C17 0.1(8) . .
K1 C15 C16 C17 -113.2(5) . .
C14 C15 C16 K1 113.3(5) . .
O4 K1 C16 C15 91.5(3) . .
O3 K1 C16 C15 159.0(3) . .
Cl1 K1 C16 C15 2.2(3) 3_666 .
Cl1 K1 C16 C15 -82.3(3) . .
Cl2 K1 C16 C15 -157.9(3) . .
Gd1 K1 C16 C15 -117.9(3) . .
K1 K1 C16 C15 -39.3(3) 3_666 .
O4 K1 C16 C17 -150.8(4) . .
O3 K1 C16 C17 -83.3(5) . .
Cl1 K1 C16 C17 119.9(4) 3_666 .
Cl1 K1 C16 C17 35.4(4) . .
Cl2 K1 C16 C17 -40.2(4) . .
C15 K1 C16 C17 117.7(6) . .
Gd1 K1 C16 C17 -0.2(4) . .
K1 K1 C16 C17 78.4(4) 3_666 .
C15 C16 C17 C18 -176.0(5) . .
K1 C16 C17 C18 91.9(6) . .
C15 C16 C17 C12 5.2(8) . .
K1 C16 C17 C12 -86.8(5) . .
C15 C16 C17 Gd1 92.3(6) . .
K1 C16 C17 Gd1 0.3(5) . .
C13 C12 C17 C18 174.5(4) . .
C11 C12 C17 C18 -1.7(5) . .
Gd1 C12 C17 C18 -64.0(3) . .
C13 C12 C17 C16 -6.5(7) . .
C11 C12 C17 C16 177.3(4) . .
Gd1 C12 C17 C16 115.0(4) . .
C13 C12 C17 Gd1 -121.5(4) . .
C11 C12 C17 Gd1 62.3(3) . .
O1 Gd1 C17 C18 -133.6(5) . .
O2 Gd1 C17 C18 -3.6(3) . .
C11 Gd1 C17 C18 79.0(3) . .
Cl1 Gd1 C17 C18 -169.5(3) . .
C2 Gd1 C17 C18 92.3(3) . .
C19 Gd1 C17 C18 37.8(3) . .
Cl2 Gd1 C17 C18 -82.4(3) . .
C12 Gd1 C17 C18 116.6(4) . .
K1 Gd1 C17 C18 -128.5(3) . .
O1 Gd1 C17 C16 -5.3(8) . .
O2 Gd1 C17 C16 124.8(4) . .
C11 Gd1 C17 C16 -152.6(5) . .
Cl1 Gd1 C17 C16 -41.2(4) . .
C2 Gd1 C17 C16 -139.4(4) . .
C19 Gd1 C17 C16 166.2(5) . .
Cl2 Gd1 C17 C16 45.9(4) . .
C18 Gd1 C17 C16 128.3(6) . .
C12 Gd1 C17 C16 -115.1(6) . .
K1 Gd1 C17 C16 -0.2(4) . .
O1 Gd1 C17 C12 109.8(5) . .
O2 Gd1 C17 C12 -120.1(3) . .
C11 Gd1 C17 C12 -37.5(3) . .
Cl1 Gd1 C17 C12 74.0(3) . .
C2 Gd1 C17 C12 -24.3(3) . .
C19 Gd1 C17 C12 -78.7(3) . .
Cl2 Gd1 C17 C12 161.0(3) . .
C18 Gd1 C17 C12 -116.6(4) . .
K1 Gd1 C17 C12 114.9(3) . .
C16 C17 C18 C19 179.9(5) . .
C12 C17 C18 C19 -1.3(6) . .
Gd1 C17 C18 C19 -66.3(3) . .
C16 C17 C18 Gd1 -113.8(6) . .
C12 C17 C18 Gd1 65.1(3) . .
O1 Gd1 C18 C19 -97.6(4) . .
O2 Gd1 C18 C19 -71.1(3) . .
C11 Gd1 C18 C19 36.6(3) . .
Cl1 Gd1 C18 C19 124.1(3) . .
C2 Gd1 C18 C19 15.5(3) . .
Cl2 Gd1 C18 C19 -154.8(3) . .
C12 Gd1 C18 C19 76.8(3) . .
C17 Gd1 C18 C19 112.2(4) . .
K1 Gd1 C18 C19 159.1(3) . .
O1 Gd1 C18 C17 150.2(3) . .
O2 Gd1 C18 C17 176.8(3) . .
C11 Gd1 C18 C17 -75.6(3) . .
Cl1 Gd1 C18 C17 11.9(3) . .
C2 Gd1 C18 C17 -96.7(3) . .
C19 Gd1 C18 C17 -112.2(4) . .
Cl2 Gd1 C18 C17 93.0(3) . .
C12 Gd1 C18 C17 -35.3(3) . .
K1 Gd1 C18 C17 46.9(3) . .
C17 C18 C19 C11 4.0(6) . .
Gd1 C18 C19 C11 -67.6(4) . .
C17 C18 C19 Gd1 71.6(3) . .
C12 C11 C19 C18 -5.0(6) . .
C1 C11 C19 C18 161.9(4) . .
Gd1 C11 C19 C18 71.3(4) . .
C12 C11 C19 Gd1 -76.3(3) . .
C1 C11 C19 Gd1 90.6(4) . .
O1 Gd1 C19 C18 138.7(3) . .
O2 Gd1 C19 C18 104.9(3) . .
C11 Gd1 C19 C18 -116.0(4) . .
Cl1 Gd1 C19 C18 -74.5(3) . .
C2 Gd1 C19 C18 -164.8(3) . .
Cl2 Gd1 C19 C18 25.9(3) . .
C12 Gd1 C19 C18 -76.8(3) . .
C17 Gd1 C19 C18 -37.4(3) . .
K1 Gd1 C19 C18 -23.3(3) . .
O1 Gd1 C19 C11 -105.3(3) . .
O2 Gd1 C19 C11 -139.1(3) . .
Cl1 Gd1 C19 C11 41.5(3) . .
C2 Gd1 C19 C11 -48.8(3) . .
Cl2 Gd1 C19 C11 141.8(2) . .
C18 Gd1 C19 C11 116.0(4) . .
C12 Gd1 C19 C11 39.2(3) . .
C17 Gd1 C19 C11 78.6(3) . .
K1 Gd1 C19 C11 92.7(3) . .
C24 O1 C21 C22 -18.6(6) . .
Gd1 O1 C21 C22 137.3(5) . .
O1 C21 C22 C23 -2.3(9) . .
C21 C22 C23 C24 22.0(10) . .
C21 O1 C24 C23 32.4(6) . .
Gd1 O1 C24 C23 -122.1(5) . .
C22 C23 C24 O1 -33.4(8) . .
C34 O2 C31 C32 32.4(6) . .
Gd1 O2 C31 C32 -151.0(4) . .
O2 C31 C32 C33 -20.1(7) . .
C31 C32 C33 C34 0.3(8) . .
C31 O2 C34 C33 -32.2(7) . .
Gd1 O2 C34 C33 151.1(4) . .
C32 C33 C34 O2 19.5(8) . .
C44 O3 C41 C42 32.2(12) . .
K1 O3 C41 C42 -117.6(8) . .
O3 C41 C42 C43 -18.6(15) . .
C41 C42 C43 C44 -1.3(16) . .
C41 O3 C44 C43 -32.9(12) . .
K1 O3 C44 C43 116.5(7) . .
C42 C43 C44 O3 20.7(14) . .
C54 O4 C51 C52 -24.7(13) . .
K1 O4 C51 C52 152.7(6) . .
O4 C51 C52 C53 14.1(13) . .
C51 C52 C53 C54 2.0(14) . .
C51 O4 C54 C53 26.4(14) . .
K1 O4 C54 C53 -151.4(8) . .
C52 C53 C54 O4 -17.6(15) . .
